data_2238327
loop_
_publ_author_name
'Gieschen, Tobias'
'Reuter, Hans'

_publ_section_title
;
 Calcium hexakis(dihydrogenphosphito)stannate(IV), Ca[Sn(H~2~PO~2~)~6~],
 with some remarks on the so-called Ge~2~(H~2~PO~2~)~6~ structure type
;
_journal_issue 8
_journal_name_full 'Acta Crystallographica Section E'
_journal_page_first i44
_journal_paper_doi 10.1107/S1600536813018205
_journal_volume 69
_journal_year 2013
_chemical_formula_iupac 'Ca [Sn (H2 P O2)6]'
_chemical_formula_moiety 'Ca H12 O12 P6 Sn'
_chemical_formula_sum 'Ca H12 O12 P6 Sn'
_chemical_formula_weight 548.69
_chemical_name_systematic
;
Calcium hexakis(dihydrogenphosphito)stannate(IV), Ca[Sn(H~2~PO~2~)~6~], with
some remarks on the so-called Ge~2~(H~2~PO~2~)~6~ structure type
;
_space_group_IT_number 148
_symmetry_cell_setting hexagonal
_symmetry_space_group_name_Hall '-R 3'
_symmetry_space_group_name_H-M 'R -3 :H'
_atom_sites_solution_hydrogens geom
_atom_sites_solution_primary direct
_atom_sites_solution_secondary difmap
_audit_creation_method SHELXL-97
_cell_angle_alpha 90.00
_cell_angle_beta 90.00
_cell_angle_gamma 120.00
_cell_formula_units_Z 3
_cell_length_a 11.8619(4)
_cell_length_b 11.8619(4)
_cell_length_c 9.8668(4)
_cell_measurement_reflns_used 6570
_cell_measurement_temperature 100(2)
_cell_measurement_theta_max 29.96
_cell_measurement_theta_min 2.86
_cell_volume 1202.31(8)
_computing_cell_refinement 'SAINT (Bruker, 2009)'
_computing_data_collection 'APEX2 (Bruker, 2009)'
_computing_data_reduction 'SAINT (Bruker, 2009)'
_computing_molecular_graphics
;
DIAMOND (Brandenburg, 2006) and Mercury
(Macrae <i>et al.</i>, 2008)
;
_computing_publication_material 'SHELXTL (Sheldrick, 2008)'
_computing_structure_refinement 'SHELXL97 (Sheldrick, 2008)'
_computing_structure_solution 'SHELXS97 (Sheldrick, 2008)'
_diffrn_ambient_temperature 100(2)
_diffrn_measured_fraction_theta_full 0.997
_diffrn_measured_fraction_theta_max 0.997
_diffrn_measurement_device_type 'Bruker APEXII CCD'
_diffrn_measurement_method '\f and \w scans'
_diffrn_radiation_monochromator graphite
_diffrn_radiation_source 'fine-focus sealed tube'
_diffrn_radiation_type MoK\a
_diffrn_radiation_wavelength 0.71073
_diffrn_reflns_av_R_equivalents 0.0538
_diffrn_reflns_av_sigmaI/netI 0.0151
_diffrn_reflns_limit_h_max 16
_diffrn_reflns_limit_h_min -16
_diffrn_reflns_limit_k_max 16
_diffrn_reflns_limit_k_min -16
_diffrn_reflns_limit_l_max 13
_diffrn_reflns_limit_l_min -13
_diffrn_reflns_number 18525
_diffrn_reflns_theta_full 29.96
_diffrn_reflns_theta_max 29.96
_diffrn_reflns_theta_min 3.44
_exptl_absorpt_coefficient_mu 2.559
_exptl_absorpt_correction_T_max 0.8870
_exptl_absorpt_correction_T_min 0.4593
_exptl_absorpt_correction_type multi-scan
_exptl_absorpt_process_details '(SADABS; Bruker, 2009)'
_exptl_crystal_colour colourless
_exptl_crystal_density_diffrn 2.273
_exptl_crystal_density_method 'not measured'
_exptl_crystal_description needle
_exptl_crystal_F_000 804
_exptl_crystal_size_max 0.36
_exptl_crystal_size_mid 0.11
_exptl_crystal_size_min 0.05
_refine_diff_density_max 1.021
_refine_diff_density_min -0.417
_refine_ls_extinction_method none
_refine_ls_goodness_of_fit_ref 1.207
_refine_ls_hydrogen_treatment constr
_refine_ls_matrix_type full
_refine_ls_number_parameters 33
_refine_ls_number_reflns 777
_refine_ls_number_restraints 0
_refine_ls_restrained_S_all 1.207
_refine_ls_R_factor_all 0.0214
_refine_ls_R_factor_gt 0.0200
_refine_ls_shift/su_max 0.001
_refine_ls_shift/su_mean 0.000
_refine_ls_structure_factor_coef Fsqd
_refine_ls_weighting_details 'calc w=1/[\s^2^(Fo^2^)+(0.0229P)^2^+3.9531P] where P=(Fo^2^+2Fc^2^)/3'
_refine_ls_weighting_scheme calc
_refine_ls_wR_factor_gt 0.0570
_refine_ls_wR_factor_ref 0.0575
_reflns_number_gt 731
_reflns_number_total 777
_reflns_threshold_expression >2sigma(I)
_cod_data_source_file cq2005.cif
_cod_data_source_block I
_cod_original_sg_symbol_H-M 'R -3'
_cod_database_code 2238327
_cod_database_fobs_code 2238327

loop_
_symmetry_equiv_pos_as_xyz
'x, y, z'
'-y, x-y, z'
'-x+y, -x, z'
'x+2/3, y+1/3, z+1/3'
'-y+2/3, x-y+1/3, z+1/3'
'-x+y+2/3, -x+1/3, z+1/3'
'x+1/3, y+2/3, z+2/3'
'-y+1/3, x-y+2/3, z+2/3'
'-x+y+1/3, -x+2/3, z+2/3'
'-x, -y, -z'
'y, -x+y, -z'
'x-y, x, -z'
'-x+2/3, -y+1/3, -z+1/3'
'y+2/3, -x+y+1/3, -z+1/3'
'x-y+2/3, x+1/3, -z+1/3'
'-x+1/3, -y+2/3, -z+2/3'
'y+1/3, -x+y+2/3, -z+2/3'
'x-y+1/3, x+2/3, -z+2/3'

loop_
_atom_site_type_symbol
_atom_site_label
_atom_site_fract_x
_atom_site_fract_y
_atom_site_fract_z
_atom_site_U_iso_or_equiv
_atom_site_adp_type
_atom_site_calc_flag
_atom_site_refinement_flags
_atom_site_occupancy
_atom_site_symmetry_multiplicity
Sn Sn1 1.0000 1.0000 0.0000 0.01807(11) Uani d S 1 6
Ca Ca1 1.0000 1.0000 0.5000 0.0192(2) Uani d S 1 6
P P1 0.78540(5) 0.97330(6) 0.22095(6) 0.02205(14) Uani d . 1 1
H H1 0.7214 0.8488 0.1657 0.040(6) Uiso d R 1 1
H H2 0.7073 1.0296 0.2122 0.040(6) Uiso d R 1 1
O O1 0.89193(16) 1.05182(16) 0.11547(15) 0.0244(3) Uani d . 1 1
O O2 0.82943(19) 0.9728(2) 0.36084(18) 0.0408(5) Uani d . 1 1

loop_
_atom_site_aniso_label
_atom_site_aniso_U_11
_atom_site_aniso_U_22
_atom_site_aniso_U_33
_atom_site_aniso_U_12
_atom_site_aniso_U_13
_atom_site_aniso_U_23
Sn1 0.02121(13) 0.02121(13) 0.01179(16) 0.01061(7) 0.000 0.000
Ca1 0.0229(3) 0.0229(3) 0.0117(4) 0.01146(15) 0.000 0.000
P1 0.0205(3) 0.0291(3) 0.0184(3) 0.0138(2) 0.00185(19) 0.0010(2)
O1 0.0300(8) 0.0253(8) 0.0196(7) 0.0150(7) 0.0060(6) 0.0019(6)
O2 0.0325(10) 0.0739(15) 0.0187(8) 0.0286(10) 0.0021(7) 0.0070(8)

loop_
_atom_type_symbol
_atom_type_description
_atom_type_scat_dispersion_real
_atom_type_scat_dispersion_imag
_atom_type_scat_source
O O 0.0106 0.0060 'International Tables Vol C Tables 4.2.6.8 and 6.1.1.4'
H H 0.0000 0.0000 'International Tables Vol C Tables 4.2.6.8 and 6.1.1.4'
P P 0.1023 0.0942 'International Tables Vol C Tables 4.2.6.8 and 6.1.1.4'
Ca Ca 0.2262 0.3064 'International Tables Vol C Tables 4.2.6.8 and 6.1.1.4'
Sn Sn -0.6537 1.4246 'International Tables Vol C Tables 4.2.6.8 and 6.1.1.4'

loop_
_geom_angle_atom_site_label_1
_geom_angle_atom_site_label_2
_geom_angle_atom_site_label_3
_geom_angle_site_symmetry_1
_geom_angle_site_symmetry_3
_geom_angle
O1 Sn1 O1 11_565 2_765 180.0
O1 Sn1 O1 11_565 12_655 91.49(6)
O1 Sn1 O1 2_765 12_655 88.51(6)
O1 Sn1 O1 11_565 3_675 88.51(6)
O1 Sn1 O1 2_765 3_675 91.49(6)
O1 Sn1 O1 12_655 3_675 180.00(11)
O1 Sn1 O1 11_565 . 88.52(6)
O1 Sn1 O1 2_765 . 91.48(6)
O1 Sn1 O1 12_655 . 88.52(6)
O1 Sn1 O1 3_675 . 91.48(6)
O1 Sn1 O1 11_565 10_775 91.48(6)
O1 Sn1 O1 2_765 10_775 88.52(6)
O1 Sn1 O1 12_655 10_775 91.48(6)
O1 Sn1 O1 3_675 10_775 88.52(6)
O1 Sn1 O1 . 10_775 180.0
O2 Ca1 O2 10_776 11_566 88.81(7)
O2 Ca1 O2 10_776 2_765 91.19(7)
O2 Ca1 O2 11_566 2_765 180.0
O2 Ca1 O2 10_776 12_656 88.81(7)
O2 Ca1 O2 11_566 12_656 88.81(7)
O2 Ca1 O2 2_765 12_656 91.19(7)
O2 Ca1 O2 10_776 3_675 91.19(7)
O2 Ca1 O2 11_566 3_675 91.19(7)
O2 Ca1 O2 2_765 3_675 88.81(7)
O2 Ca1 O2 12_656 3_675 180.0
O2 Ca1 O2 10_776 . 180.0
O2 Ca1 O2 11_566 . 91.19(7)
O2 Ca1 O2 2_765 . 88.81(7)
O2 Ca1 O2 12_656 . 91.19(7)
O2 Ca1 O2 3_675 . 88.81(7)
O2 P1 O1 . . 116.70(11)
O2 P1 H1 . . 111.6
O1 P1 H1 . . 103.0
O2 P1 H2 . . 112.5
O1 P1 H2 . . 102.1
H1 P1 H2 . . 110.1
P1 O1 Sn1 . . 130.45(10)
P1 O2 Ca1 . . 146.56(12)

loop_
_geom_bond_atom_site_label_1
_geom_bond_atom_site_label_2
_geom_bond_site_symmetry_2
_geom_bond_distance
_geom_bond_publ_flag
Sn1 O1 11_565 2.0265(15) ?
Sn1 O1 2_765 2.0265(15) ?
Sn1 O1 12_655 2.0266(16) ?
Sn1 O1 3_675 2.0266(16) ?
Sn1 O1 . 2.0266(15) yes
Sn1 O1 10_775 2.0266(16) ?
Ca1 O2 10_776 2.3302(19) ?
Ca1 O2 11_566 2.3302(19) ?
Ca1 O2 2_765 2.3302(19) ?
Ca1 O2 12_656 2.3302(19) ?
Ca1 O2 3_675 2.3302(19) ?
Ca1 O2 . 2.3303(19) yes
P1 O2 . 1.4768(18) yes
P1 O1 . 1.5397(16) yes
P1 H1 . 1.3900 ?
P1 H2 . 1.3900 ?
